data_7135092
loop_
_publ_author_name
'Murali, Anna Chandrasekar'
'Raj, Ankit'
'Veerapathiran, Sabari'
'Senanayak, Satyaprasad P.'
'Venkatasubbaiah, Krishnan'
'Chandrasekhar, Vadapalli'

_publ_section_title
;
 Highly emissive boron-&#x3b1;-thioimidinates: substituent control of
 photophysics and charge transport properties.
;
_journal_issue 93
_journal_name_full 'Chemical communications (Cambridge, England)'
_journal_page_first 18396
_journal_page_last 18399
_journal_paper_doi 10.1039/d5cc05332c
_journal_volume 61
_journal_year 2025
_chemical_formula_moiety 'C16 H17 N3 S'
_chemical_formula_sum 'C16 H17 N3 S'
_chemical_formula_weight 283.38
_space_group_crystal_system monoclinic
_space_group_IT_number 14
_space_group_name_Hall '-P 2ybc'
_space_group_name_H-M_alt 'P 1 21/c 1'
_atom_sites_solution_hydrogens geom
_atom_sites_solution_primary dual
_audit_creation_date 2024-10-07
_audit_creation_method
;
Olex2 1.5
(compiled 2022.04.07 svn.rca3783a0 for OlexSys, GUI svn.r6498)
;
_audit_update_record
;
2025-09-11 deposited with the CCDC.	2025-10-16 downloaded from the CCDC.
;
_cell_angle_alpha 90
_cell_angle_beta 90.854(2)
_cell_angle_gamma 90
_cell_formula_units_Z 8
_cell_length_a 7.8135(2)
_cell_length_b 27.8711(6)
_cell_length_c 13.2760(3)
_cell_measurement_reflns_used 25922
_cell_measurement_temperature 99.99(10)
_cell_measurement_theta_max 30.6100
_cell_measurement_theta_min 3.0700
_cell_volume 2890.80(12)
_computing_cell_refinement 'CrysAlisPro 1.171.39.29d (Rigaku OD, 2017)'
_computing_data_collection 'CrysAlisPro 1.171.39.29d (Rigaku OD, 2017)'
_computing_data_reduction 'CrysAlisPro 1.171.39.29d (Rigaku OD, 2017)'
_computing_molecular_graphics 'Olex2 1.5 (Dolomanov et al., 2009)'
_computing_publication_material 'Olex2 1.5 (Dolomanov et al., 2009)'
_computing_structure_refinement 'SHELXL 2018/3 (Sheldrick, 2015)'
_computing_structure_solution 'SHELXT 2018/2 (Sheldrick, 2018)'
_diffrn_ambient_environment N~2~
_diffrn_ambient_temperature 99.99(10)
_diffrn_detector 'CCD plate'
_diffrn_measured_fraction_theta_full 0.999
_diffrn_measured_fraction_theta_max 0.935
_diffrn_measurement_details
;
List of Runs (angles in degrees, time in seconds):

  # Type    Start    End  Width  t~exp~   \w     \q     \k     \f   Frames
#--------------------------------------------------------------------------
  1  \w    -76.00  50.00   0.50    9.31    --   11.00 -77.00-180.00  252
  2  \w    -76.00  27.00   0.50    9.31    --  -11.50 -77.00 120.00  206
  3  \w    -63.00  31.00   0.50    9.31    --  -11.50 -82.00-150.00  188
  4  \w   -100.00  18.00   0.50    9.31    --  -11.50 -57.00 -30.00  236
  5  \w   -100.00  66.00   0.50    9.31    --  -11.50 -19.00 120.00  332
  6  \w    -49.00 -19.00   0.50    9.31    --  -11.50 -82.00 -90.00   60
  7  \w    -63.00  30.00   0.50    9.31    --  -11.50 -82.00-180.00  186
  8  \w    -87.00  74.00   0.50    9.31    --  -11.50  19.00 120.00  322
;
_diffrn_measurement_device 'four-circle diffractometer'
_diffrn_measurement_device_type 'XtaLAB AFC12 (RINC): Kappa single'
_diffrn_measurement_method '\w scans'
_diffrn_orient_matrix_type 'CrysAlisPro convention (1999,Acta A55,543-557)'
_diffrn_orient_matrix_UB_11 -0.0030598000
_diffrn_orient_matrix_UB_12 -0.0254191000
_diffrn_orient_matrix_UB_13 -0.0007287000
_diffrn_orient_matrix_UB_21 -0.0445819000
_diffrn_orient_matrix_UB_22 0.0007074000
_diffrn_orient_matrix_UB_23 -0.0469438000
_diffrn_orient_matrix_UB_31 0.0790351000
_diffrn_orient_matrix_UB_32 -0.0005832000
_diffrn_orient_matrix_UB_33 -0.0255499000
_diffrn_radiation_monochromator graphite
_diffrn_radiation_probe x-ray
_diffrn_radiation_type 'Mo K\a'
_diffrn_radiation_wavelength 0.71073
_diffrn_reflns_av_R_equivalents 0.0895
_diffrn_reflns_av_unetI/netI 0.0532
_diffrn_reflns_Laue_measured_fraction_full 0.999
_diffrn_reflns_Laue_measured_fraction_max 0.935
_diffrn_reflns_limit_h_max 9
_diffrn_reflns_limit_h_min -11
_diffrn_reflns_limit_k_max 39
_diffrn_reflns_limit_k_min -38
_diffrn_reflns_limit_l_max 18
_diffrn_reflns_limit_l_min -18
_diffrn_reflns_number 74315
_diffrn_reflns_point_group_measured_fraction_full 0.999
_diffrn_reflns_point_group_measured_fraction_max 0.935
_diffrn_reflns_theta_full 25.242
_diffrn_reflns_theta_max 30.610
_diffrn_reflns_theta_min 2.676
_diffrn_source 'fine-focus sealed X-ray tube'
_diffrn_source_type 'Enhance (Mo) X-ray Source'
_exptl_absorpt_coefficient_mu 0.217
_exptl_absorpt_correction_T_max 1.00000
_exptl_absorpt_correction_T_min 0.19228
_exptl_absorpt_correction_type multi-scan
_exptl_absorpt_process_details
;
CrysAlisPro 1.171.39.29d (Rigaku Oxford Diffraction, 2017)
Empirical absorption correction using spherical harmonics,
 implemented in SCALE3 ABSPACK scaling algorithm.
;
_exptl_crystal_colour 'clear orangish red'
_exptl_crystal_colour_lustre clear
_exptl_crystal_colour_modifier orangish
_exptl_crystal_colour_primary red
_exptl_crystal_density_diffrn 1.302
_exptl_crystal_description plate
_exptl_crystal_F_000 1200
_exptl_crystal_preparation Dichloromethane/Methanol
_exptl_crystal_recrystallization_method 'Slow evaporation'
_exptl_crystal_size_max 0.18
_exptl_crystal_size_mid 0.14
_exptl_crystal_size_min 0.12
_refine_diff_density_max 0.385
_refine_diff_density_min -0.417
_refine_diff_density_rms 0.064
_refine_ls_extinction_method none
_refine_ls_goodness_of_fit_ref 1.076
_refine_ls_hydrogen_treatment constr
_refine_ls_matrix_type full
_refine_ls_number_parameters 365
_refine_ls_number_reflns 8324
_refine_ls_number_restraints 0
_refine_ls_restrained_S_all 1.076
_refine_ls_R_factor_all 0.0533
_refine_ls_R_factor_gt 0.0437
_refine_ls_shift/su_max 0.002
_refine_ls_shift/su_mean 0.000
_refine_ls_structure_factor_coef Fsqd
_refine_ls_weighting_details 'w=1/[\s^2^(Fo^2^)+(0.0490P)^2^+0.8878P] where P=(Fo^2^+2Fc^2^)/3'
_refine_ls_weighting_scheme calc
_refine_ls_wR_factor_gt 0.1099
_refine_ls_wR_factor_ref 0.1147
_reflns_Friedel_coverage 0.000
_reflns_number_gt 7035
_reflns_number_total 8324
_reflns_threshold_expression 'I > 2\s(I)'
_cod_data_source_file d5cc05332c2.cif
_cod_data_source_block vc_2065
_cod_depositor_comments 'Adding full bibliography for 7135092--7135095.cif.'
_cod_database_code 7135092
_shelx_shelxl_version_number 2018/3
_chemical_oxdiff_formula CHNS
_shelx_space_group_comment
;
The symmetry employed for this shelxl refinement is uniquely defined
by the following loop, which should always be used as a source of
symmetry information in preference to the above space-group names.
They are only intended as comments.
;
_shelx_estimated_absorpt_t_max 0.974
_shelx_estimated_absorpt_t_min 0.962
_olex2_refinement_description
;
1. Fixed Uiso
 At 1.2 times of:
  All C(H) groups, All N(H,H) groups
 At 1.5 times of:
  All C(H,H,H) groups
2.a Aromatic/amide H refined with riding coordinates:
 C14A(H14A), C14(H14), C11A(H11A), C13(H13), C10A(H10A), C10(H10), C11(H11),
 C13A(H13A), C8(H8), C4(H4), C8A(H8A), C4A(H4A), C5A(H5A), C7A(H7A), C6(H6),
 C6A(H6A), C7(H7), C5(H5)
2.b X=CH2 refined with riding coordinates:
 N2A(H2AA,H2AB), N2(H2A,H2B)
2.c Idealised Me refined as rotating group:
 C15A(H15D,H15E,H15F), C16(H16A,H16B,H16C), C15(H15A,H15B,H15C), C16A(H16D,
 H16E,H16F)
;
_olex2_submission_special_instructions 'No special instructions were received'
_oxdiff_exptl_absorpt_empirical_details
;
Empirical correction (ABSPACK) includes:
- Absorption correction using spherical harmonics
- Frame scaling
;
_oxdiff_exptl_absorpt_empirical_full_max 3.750
_oxdiff_exptl_absorpt_empirical_full_min 0.293

loop_
_space_group_symop_operation_xyz
'x, y, z'
'-x, y+1/2, -z+1/2'
'-x, -y, -z'
'x, -y-1/2, z-1/2'

loop_
_atom_site_label
_atom_site_type_symbol
_atom_site_fract_x
_atom_site_fract_y
_atom_site_fract_z
_atom_site_U_iso_or_equiv
_atom_site_adp_type
_atom_site_occupancy
_atom_site_site_symmetry_order
_atom_site_calc_flag
_atom_site_refinement_flags_posn
_atom_site_refinement_flags_adp
_atom_site_refinement_flags_occupancy
_atom_site_disorder_assembly
_atom_site_disorder_group
S1 S 0.89311(4) 0.54350(2) 0.41598(2) 0.01846(9) Uani 1 1 d . . . . .
S1A S 0.42199(4) 0.55124(2) -0.24117(2) 0.01568(8) Uani 1 1 d . . . . .
N1 N 0.69640(13) 0.62354(3) 0.39553(8) 0.0151(2) Uani 1 1 d . . . . .
N1A N 0.20591(13) 0.62658(3) -0.22633(8) 0.0147(2) Uani 1 1 d . . . . .
N2A N 0.10082(14) 0.58249(4) -0.36562(8) 0.0193(2) Uani 1 1 d . . . . .
H2AA H 0.137931 0.554990 -0.341149 0.023 Uiso 1 1 calc R U . . .
H2AB H 0.046468 0.583292 -0.424133 0.023 Uiso 1 1 calc R U . . .
N3A N 0.28407(14) 0.59707(4) 0.24720(8) 0.0193(2) Uani 1 1 d . . . . .
N2 N 0.59807(15) 0.58287(4) 0.53879(8) 0.0227(2) Uani 1 1 d . . . . .
H2A H 0.633556 0.554849 0.516782 0.027 Uiso 1 1 calc R U . . .
H2B H 0.546868 0.584921 0.597220 0.027 Uiso 1 1 calc R U . . .
N3 N 0.79385(14) 0.59623(4) -0.07502(8) 0.0186(2) Uani 1 1 d . . . . .
C9A C 0.29806(14) 0.59347(4) -0.06976(9) 0.0128(2) Uani 1 1 d . . . . .
C1A C 0.12704(15) 0.62307(4) -0.31390(9) 0.0140(2) Uani 1 1 d . . . . .
C9 C 0.78756(15) 0.58926(4) 0.24175(9) 0.0133(2) Uani 1 1 d . . . . .
C3A C 0.05404(15) 0.66817(4) -0.35629(9) 0.0145(2) Uani 1 1 d . . . . .
C2 C 0.78377(15) 0.58701(4) 0.35183(9) 0.0143(2) Uani 1 1 d . . . . .
C2A C 0.30026(15) 0.59184(4) -0.17994(9) 0.0130(2) Uani 1 1 d . . . . .
C12A C 0.28654(14) 0.59570(4) 0.14442(9) 0.0145(2) Uani 1 1 d . . . . .
C14A C 0.21367(15) 0.63062(4) -0.01823(9) 0.0149(2) Uani 1 1 d . . . . .
H14A H 0.159587 0.655445 -0.055994 0.018 Uiso 1 1 calc R U . . .
C3 C 0.55274(15) 0.66830(4) 0.52199(9) 0.0155(2) Uani 1 1 d . . . . .
C1 C 0.62185(15) 0.62215(4) 0.48366(9) 0.0153(2) Uani 1 1 d . . . . .
C14 C 0.71423(15) 0.62826(4) 0.18887(9) 0.0145(2) Uani 1 1 d . . . . .
H14 H 0.662936 0.653538 0.225752 0.017 Uiso 1 1 calc R U . . .
C11A C 0.36964(15) 0.55803(4) 0.09315(9) 0.0151(2) Uani 1 1 d . . . . .
H11A H 0.422127 0.532835 0.130597 0.018 Uiso 1 1 calc R U . . .
C13 C 0.71496(15) 0.63071(4) 0.08535(9) 0.0155(2) Uani 1 1 d . . . . .
H13 H 0.664554 0.657562 0.052290 0.019 Uiso 1 1 calc R U . . .
C10A C 0.37529(15) 0.55748(4) -0.01033(9) 0.0142(2) Uani 1 1 d . . . . .
H10A H 0.433273 0.531953 -0.042742 0.017 Uiso 1 1 calc R U . . .
C10 C 0.85995(15) 0.55258(4) 0.18388(9) 0.0159(2) Uani 1 1 d . . . . .
H10 H 0.909797 0.525747 0.217266 0.019 Uiso 1 1 calc R U . . .
C11 C 0.86106(15) 0.55423(4) 0.08034(9) 0.0166(2) Uani 1 1 d . . . . .
H11 H 0.910295 0.528516 0.043812 0.020 Uiso 1 1 calc R U . . .
C12 C 0.78964(15) 0.59384(4) 0.02742(9) 0.0149(2) Uani 1 1 d . . . . .
C13A C 0.20752(15) 0.63190(4) 0.08537(9) 0.0157(2) Uani 1 1 d . . . . .
H13A H 0.149378 0.657454 0.117593 0.019 Uiso 1 1 calc R U . . .
C8 C 0.52305(16) 0.67475(4) 0.62431(10) 0.0191(3) Uani 1 1 d . . . . .
H8 H 0.541923 0.649002 0.670024 0.023 Uiso 1 1 calc R U . . .
C4 C 0.52207(16) 0.70631(4) 0.45530(10) 0.0188(2) Uani 1 1 d . . . . .
H4 H 0.541380 0.702214 0.385347 0.023 Uiso 1 1 calc R U . . .
C8A C 0.01946(16) 0.67264(4) -0.45924(10) 0.0188(2) Uani 1 1 d . . . . .
H8A H 0.036189 0.646050 -0.502757 0.023 Uiso 1 1 calc R U . . .
C4A C 0.02622(16) 0.70733(4) -0.29296(10) 0.0177(2) Uani 1 1 d . . . . .
H4A H 0.049552 0.704597 -0.222764 0.021 Uiso 1 1 calc R U . . .
C15A C 0.34003(17) 0.55577(5) 0.30631(10) 0.0211(3) Uani 1 1 d . . . . .
H15D H 0.276651 0.527225 0.284133 0.032 Uiso 1 1 calc R U . . .
H15E H 0.318291 0.561687 0.377751 0.032 Uiso 1 1 calc R U . . .
H15F H 0.462801 0.550602 0.296817 0.032 Uiso 1 1 calc R U . . .
C16 C 0.73356(17) 0.63887(5) -0.12759(10) 0.0206(3) Uani 1 1 d . . . . .
H16A H 0.609829 0.642205 -0.118768 0.031 Uiso 1 1 calc R U . . .
H16B H 0.758276 0.635979 -0.199493 0.031 Uiso 1 1 calc R U . . .
H16C H 0.791926 0.667192 -0.099978 0.031 Uiso 1 1 calc R U . . .
C5A C -0.03540(17) 0.75020(4) -0.33230(11) 0.0219(3) Uani 1 1 d . . . . .
H5A H -0.056342 0.776553 -0.288797 0.026 Uiso 1 1 calc R U . . .
C15 C 0.86432(17) 0.55695(5) -0.13341(10) 0.0203(3) Uani 1 1 d . . . . .
H15A H 0.987123 0.554011 -0.118599 0.030 Uiso 1 1 calc R U . . .
H15B H 0.846784 0.563397 -0.205398 0.030 Uiso 1 1 calc R U . . .
H15C H 0.806557 0.526986 -0.115599 0.030 Uiso 1 1 calc R U . . .
C7A C -0.03954(18) 0.71604(5) -0.49821(11) 0.0233(3) Uani 1 1 d . . . . .
H7A H -0.061376 0.719152 -0.568494 0.028 Uiso 1 1 calc R U . . .
C16A C 0.21399(17) 0.63818(5) 0.29940(10) 0.0215(3) Uani 1 1 d . . . . .
H16D H 0.258955 0.667753 0.269903 0.032 Uiso 1 1 calc R U . . .
H16E H 0.246747 0.636652 0.370870 0.032 Uiso 1 1 calc R U . . .
H16F H 0.088918 0.637897 0.292691 0.032 Uiso 1 1 calc R U . . .
C6 C 0.43626(17) 0.75634(5) 0.59347(11) 0.0242(3) Uani 1 1 d . . . . .
H6 H 0.397414 0.786416 0.617882 0.029 Uiso 1 1 calc R U . . .
C6A C -0.06649(17) 0.75466(5) -0.43501(11) 0.0243(3) Uani 1 1 d . . . . .
H6A H -0.106324 0.784271 -0.461951 0.029 Uiso 1 1 calc R U . . .
C7 C 0.46576(17) 0.71887(5) 0.65974(11) 0.0233(3) Uani 1 1 d . . . . .
H7 H 0.446886 0.723229 0.729668 0.028 Uiso 1 1 calc R U . . .
C5 C 0.46346(17) 0.74998(5) 0.49123(11) 0.0229(3) Uani 1 1 d . . . . .
H5 H 0.441858 0.775641 0.445681 0.027 Uiso 1 1 calc R U . . .

loop_
_atom_site_aniso_label
_atom_site_aniso_U_11
_atom_site_aniso_U_22
_atom_site_aniso_U_33
_atom_site_aniso_U_23
_atom_site_aniso_U_13
_atom_site_aniso_U_12
S1 0.02551(17) 0.01612(15) 0.01368(16) -0.00010(11) -0.00221(12) 0.00561(11)
S1A 0.01944(16) 0.01533(14) 0.01233(15) 0.00114(10) 0.00155(11) 0.00354(10)
N1 0.0194(5) 0.0138(4) 0.0122(5) -0.0007(4) 0.0001(4) 0.0005(4)
N1A 0.0178(5) 0.0133(4) 0.0132(5) 0.0012(4) -0.0004(4) 0.0006(3)
N2A 0.0284(6) 0.0147(5) 0.0148(5) -0.0009(4) -0.0067(4) 0.0029(4)
N3A 0.0195(5) 0.0261(5) 0.0122(5) -0.0017(4) 0.0000(4) 0.0030(4)
N2 0.0352(6) 0.0160(5) 0.0172(6) 0.0011(4) 0.0093(5) 0.0029(4)
N3 0.0195(5) 0.0243(5) 0.0119(5) 0.0000(4) 0.0006(4) -0.0007(4)
C9A 0.0121(5) 0.0137(5) 0.0127(6) 0.0001(4) -0.0008(4) -0.0020(4)
C1A 0.0152(5) 0.0145(5) 0.0124(6) 0.0010(4) 0.0017(4) 0.0007(4)
C9 0.0138(5) 0.0142(5) 0.0120(6) 0.0001(4) 0.0001(4) -0.0024(4)
C3A 0.0126(5) 0.0159(5) 0.0151(6) 0.0028(4) 0.0000(4) 0.0003(4)
C2 0.0158(5) 0.0124(5) 0.0146(6) -0.0008(4) 0.0003(4) -0.0023(4)
C2A 0.0137(5) 0.0120(5) 0.0132(6) 0.0009(4) -0.0004(4) -0.0023(4)
C12A 0.0119(5) 0.0189(5) 0.0128(6) -0.0015(4) -0.0008(4) -0.0038(4)
C14A 0.0140(5) 0.0143(5) 0.0163(6) 0.0003(4) -0.0006(4) -0.0013(4)
C3 0.0140(5) 0.0169(5) 0.0156(6) -0.0015(4) 0.0000(4) 0.0007(4)
C1 0.0174(6) 0.0159(5) 0.0125(6) -0.0003(4) -0.0022(4) 0.0001(4)
C14 0.0145(5) 0.0133(5) 0.0157(6) -0.0012(4) 0.0005(4) -0.0008(4)
C11A 0.0149(6) 0.0171(5) 0.0131(6) 0.0013(4) -0.0018(4) -0.0009(4)
C13 0.0147(5) 0.0157(5) 0.0159(6) 0.0021(4) -0.0008(4) -0.0022(4)
C10A 0.0141(5) 0.0143(5) 0.0141(6) -0.0009(4) -0.0002(4) -0.0002(4)
C10 0.0158(6) 0.0157(5) 0.0162(6) 0.0000(4) 0.0003(4) -0.0008(4)
C11 0.0164(6) 0.0177(5) 0.0157(6) -0.0027(4) 0.0025(5) -0.0001(4)
C12 0.0119(5) 0.0198(6) 0.0129(6) 0.0003(4) -0.0002(4) -0.0048(4)
C13A 0.0147(5) 0.0162(5) 0.0163(6) -0.0029(4) 0.0008(4) -0.0005(4)
C8 0.0199(6) 0.0205(6) 0.0168(6) -0.0005(5) 0.0014(5) 0.0012(5)
C4 0.0207(6) 0.0189(6) 0.0169(6) 0.0006(5) 0.0000(5) 0.0008(4)
C8A 0.0201(6) 0.0196(6) 0.0167(6) 0.0019(5) -0.0013(5) 0.0018(4)
C4A 0.0200(6) 0.0167(5) 0.0165(6) 0.0010(5) -0.0005(5) 0.0004(4)
C15A 0.0214(6) 0.0296(7) 0.0124(6) 0.0018(5) -0.0006(5) 0.0003(5)
C16 0.0239(6) 0.0237(6) 0.0140(6) 0.0030(5) -0.0028(5) -0.0056(5)
C5A 0.0224(6) 0.0161(6) 0.0273(7) 0.0000(5) 0.0003(5) 0.0027(5)
C15 0.0203(6) 0.0257(6) 0.0149(6) -0.0030(5) 0.0022(5) -0.0049(5)
C7A 0.0256(7) 0.0253(6) 0.0190(7) 0.0077(5) -0.0048(5) 0.0027(5)
C16A 0.0223(6) 0.0265(6) 0.0157(6) -0.0056(5) 0.0022(5) -0.0031(5)
C6 0.0218(6) 0.0189(6) 0.0319(8) -0.0060(5) 0.0056(5) 0.0031(5)
C6A 0.0224(6) 0.0189(6) 0.0314(8) 0.0089(5) -0.0041(5) 0.0028(5)
C7 0.0253(7) 0.0250(6) 0.0196(7) -0.0063(5) 0.0051(5) 0.0007(5)
C5 0.0227(6) 0.0181(6) 0.0278(7) 0.0022(5) 0.0006(5) 0.0031(5)

loop_
_atom_type_symbol
_atom_type_description
_atom_type_scat_dispersion_real
_atom_type_scat_dispersion_imag
_atom_type_scat_source
C C 0.0033 0.0016 'International Tables Vol C Tables 4.2.6.8 and 6.1.1.4'
H H 0.0000 0.0000 'International Tables Vol C Tables 4.2.6.8 and 6.1.1.4'
N N 0.0061 0.0033 'International Tables Vol C Tables 4.2.6.8 and 6.1.1.4'
S S 0.1246 0.1234 'International Tables Vol C Tables 4.2.6.8 and 6.1.1.4'

loop_
_geom_angle_atom_site_label_1
_geom_angle_atom_site_label_2
_geom_angle_atom_site_label_3
_geom_angle
_geom_angle_site_symmetry_1
_geom_angle_site_symmetry_3
_geom_angle_publ_flag
C1 N1 C2 126.08(10) . . ?
C1A N1A C2A 126.38(10) . . ?
H2AA N2A H2AB 120.0 . . ?
C1A N2A H2AA 120.0 . . ?
C1A N2A H2AB 120.0 . . ?
C12A N3A C15A 120.50(10) . . ?
C12A N3A C16A 120.71(11) . . ?
C16A N3A C15A 118.63(10) . . ?
H2A N2 H2B 120.0 . . ?
C1 N2 H2A 120.0 . . ?
C1 N2 H2B 120.0 . . ?
C12 N3 C16 120.45(11) . . ?
C12 N3 C15 120.69(11) . . ?
C16 N3 C15 118.82(10) . . ?
C14A C9A C2A 121.34(10) . . ?
C10A C9A C2A 121.81(10) . . ?
C10A C9A C14A 116.82(11) . . ?
N1A C1A N2A 125.78(11) . . ?
N1A C1A C3A 116.41(10) . . ?
N2A C1A C3A 117.75(11) . . ?
C14 C9 C2 121.05(10) . . ?
C10 C9 C2 122.01(10) . . ?
C10 C9 C14 116.93(11) . . ?
C8A C3A C1A 120.91(11) . . ?
C8A C3A C4A 119.37(11) . . ?
C4A C3A C1A 119.66(11) . . ?
N1 C2 S1 124.78(9) . . ?
N1 C2 C9 114.30(10) . . ?
C9 C2 S1 120.80(9) . . ?
N1A C2A S1A 124.28(9) . . ?
N1A C2A C9A 114.61(10) . . ?
C9A C2A S1A 121.02(9) . . ?
N3A C12A C11A 121.01(11) . . ?
N3A C12A C13A 121.44(11) . . ?
C13A C12A C11A 117.55(11) . . ?
C9A C14A H14A 119.1 . . ?
C13A C14A C9A 121.80(11) . . ?
C13A C14A H14A 119.1 . . ?
C8 C3 C1 120.78(11) . . ?
C8 C3 C4 119.33(11) . . ?
C4 C3 C1 119.86(11) . . ?
N1 C1 N2 125.47(11) . . ?
N1 C1 C3 116.53(10) . . ?
N2 C1 C3 117.95(11) . . ?
C9 C14 H14 119.1 . . ?
C13 C14 C9 121.83(11) . . ?
C13 C14 H14 119.1 . . ?
C12A C11A H11A 119.6 . . ?
C10A C11A C12A 120.72(11) . . ?
C10A C11A H11A 119.6 . . ?
C14 C13 H13 119.5 . . ?
C14 C13 C12 120.98(11) . . ?
C12 C13 H13 119.5 . . ?
C9A C10A H10A 118.9 . . ?
C11A C10A C9A 122.17(11) . . ?
C11A C10A H10A 118.9 . . ?
C9 C10 H10 118.9 . . ?
C11 C10 C9 122.11(11) . . ?
C11 C10 H10 118.9 . . ?
C10 C11 H11 119.6 . . ?
C10 C11 C12 120.84(11) . . ?
C12 C11 H11 119.6 . . ?
N3 C12 C13 121.57(11) . . ?
N3 C12 C11 121.14(11) . . ?
C13 C12 C11 117.29(11) . . ?
C12A C13A H13A 119.5 . . ?
C14A C13A C12A 120.91(11) . . ?
C14A C13A H13A 119.5 . . ?
C3 C8 H8 119.9 . . ?
C7 C8 C3 120.15(12) . . ?
C7 C8 H8 119.9 . . ?
C3 C4 H4 120.0 . . ?
C5 C4 C3 120.07(12) . . ?
C5 C4 H4 120.0 . . ?
C3A C8A H8A 120.0 . . ?
C7A C8A C3A 120.02(12) . . ?
C7A C8A H8A 120.0 . . ?
C3A C4A H4A 119.9 . . ?
C5A C4A C3A 120.18(12) . . ?
C5A C4A H4A 119.9 . . ?
N3A C15A H15D 109.5 . . ?
N3A C15A H15E 109.5 . . ?
N3A C15A H15F 109.5 . . ?
H15D C15A H15E 109.5 . . ?
H15D C15A H15F 109.5 . . ?
H15E C15A H15F 109.5 . . ?
N3 C16 H16A 109.5 . . ?
N3 C16 H16B 109.5 . . ?
N3 C16 H16C 109.5 . . ?
H16A C16 H16B 109.5 . . ?
H16A C16 H16C 109.5 . . ?
H16B C16 H16C 109.5 . . ?
C4A C5A H5A 119.9 . . ?
C6A C5A C4A 120.13(12) . . ?
C6A C5A H5A 119.9 . . ?
N3 C15 H15A 109.5 . . ?
N3 C15 H15B 109.5 . . ?
N3 C15 H15C 109.5 . . ?
H15A C15 H15B 109.5 . . ?
H15A C15 H15C 109.5 . . ?
H15B C15 H15C 109.5 . . ?
C8A C7A H7A 119.9 . . ?
C6A C7A C8A 120.24(13) . . ?
C6A C7A H7A 119.9 . . ?
N3A C16A H16D 109.5 . . ?
N3A C16A H16E 109.5 . . ?
N3A C16A H16F 109.5 . . ?
H16D C16A H16E 109.5 . . ?
H16D C16A H16F 109.5 . . ?
H16E C16A H16F 109.5 . . ?
C7 C6 H6 120.0 . . ?
C7 C6 C5 119.94(12) . . ?
C5 C6 H6 120.0 . . ?
C5A C6A H6A 120.0 . . ?
C7A C6A C5A 120.05(12) . . ?
C7A C6A H6A 120.0 . . ?
C8 C7 H7 119.9 . . ?
C6 C7 C8 120.23(12) . . ?
C6 C7 H7 119.9 . . ?
C4 C5 C6 120.28(12) . . ?
C4 C5 H5 119.9 . . ?
C6 C5 H5 119.9 . . ?

loop_
_geom_bond_atom_site_label_1
_geom_bond_atom_site_label_2
_geom_bond_distance
_geom_bond_site_symmetry_2
_geom_bond_publ_flag
S1 C2 1.7042(12) . ?
S1A C2A 1.6937(12) . ?
N1 C2 1.3605(15) . ?
N1 C1 1.3153(16) . ?
N1A C1A 1.3113(16) . ?
N1A C2A 1.3590(15) . ?
N2A H2AA 0.8800 . ?
N2A H2AB 0.8800 . ?
N2A C1A 1.3374(15) . ?
N3A C12A 1.3654(16) . ?
N3A C15A 1.4568(17) . ?
N3A C16A 1.4504(16) . ?
N2 H2A 0.8800 . ?
N2 H2B 0.8800 . ?
N2 C1 1.3316(16) . ?
N3 C12 1.3625(16) . ?
N3 C16 1.4533(16) . ?
N3 C15 1.4544(16) . ?
C9A C2A 1.4639(16) . ?
C9A C14A 1.4101(16) . ?
C9A C10A 1.4065(16) . ?
C1A C3A 1.4874(16) . ?
C9 C2 1.4636(16) . ?
C9 C14 1.4110(16) . ?
C9 C10 1.4029(16) . ?
C3A C8A 1.3948(18) . ?
C3A C4A 1.3965(17) . ?
C12A C11A 1.4144(16) . ?
C12A C13A 1.4139(17) . ?
C14A H14A 0.9500 . ?
C14A C13A 1.3774(17) . ?
C3 C1 1.4876(16) . ?
C3 C8 1.3932(18) . ?
C3 C4 1.3990(17) . ?
C14 H14 0.9500 . ?
C14 C13 1.3761(17) . ?
C11A H11A 0.9500 . ?
C11A C10A 1.3752(17) . ?
C13 H13 0.9500 . ?
C13 C12 1.4146(17) . ?
C10A H10A 0.9500 . ?
C10 H10 0.9500 . ?
C10 C11 1.3754(17) . ?
C11 H11 0.9500 . ?
C11 C12 1.4185(17) . ?
C13A H13A 0.9500 . ?
C8 H8 0.9500 . ?
C8 C7 1.3927(17) . ?
C4 H4 0.9500 . ?
C4 C5 1.3876(17) . ?
C8A H8A 0.9500 . ?
C8A C7A 1.3915(17) . ?
C4A H4A 0.9500 . ?
C4A C5A 1.3874(17) . ?
C15A H15D 0.9800 . ?
C15A H15E 0.9800 . ?
C15A H15F 0.9800 . ?
C16 H16A 0.9800 . ?
C16 H16B 0.9800 . ?
C16 H16C 0.9800 . ?
C5A H5A 0.9500 . ?
C5A C6A 1.387(2) . ?
C15 H15A 0.9800 . ?
C15 H15B 0.9800 . ?
C15 H15C 0.9800 . ?
C7A H7A 0.9500 . ?
C7A C6A 1.383(2) . ?
C16A H16D 0.9800 . ?
C16A H16E 0.9800 . ?
C16A H16F 0.9800 . ?
C6 H6 0.9500 . ?
C6 C7 1.383(2) . ?
C6 C5 1.388(2) . ?
C6A H6A 0.9500 . ?
C7 H7 0.9500 . ?
C5 H5 0.9500 . ?

loop_
_geom_torsion_atom_site_label_1
_geom_torsion_atom_site_label_2
_geom_torsion_atom_site_label_3
_geom_torsion_atom_site_label_4
_geom_torsion
_geom_torsion_site_symmetry_1
_geom_torsion_site_symmetry_2
_geom_torsion_site_symmetry_3
_geom_torsion_site_symmetry_4
_geom_torsion_publ_flag
N1A C1A C3A C8A 158.55(12) . . . . ?
N1A C1A C3A C4A -18.78(16) . . . . ?
N2A C1A C3A C8A -24.18(17) . . . . ?
N2A C1A C3A C4A 158.50(11) . . . . ?
N3A C12A C11A C10A -178.39(11) . . . . ?
N3A C12A C13A C14A 178.74(11) . . . . ?
C9A C14A C13A C12A 0.09(18) . . . . ?
C1A N1A C2A S1A 34.29(17) . . . . ?
C1A N1A C2A C9A -149.22(11) . . . . ?
C1A C3A C8A C7A -176.30(11) . . . . ?
C1A C3A C4A C5A 177.43(11) . . . . ?
C9 C14 C13 C12 0.12(18) . . . . ?
C9 C10 C11 C12 0.65(18) . . . . ?
C3A C8A C7A C6A -0.9(2) . . . . ?
C3A C4A C5A C6A -1.26(19) . . . . ?
C2 N1 C1 N2 -10.2(2) . . . . ?
C2 N1 C1 C3 172.47(11) . . . . ?
C2 C9 C14 C13 -179.27(11) . . . . ?
C2 C9 C10 C11 178.87(11) . . . . ?
C2A N1A C1A N2A 12.0(2) . . . . ?
C2A N1A C1A C3A -170.97(11) . . . . ?
C2A C9A C14A C13A 178.50(11) . . . . ?
C2A C9A C10A C11A -178.13(11) . . . . ?
C12A C11A C10A C9A -0.81(18) . . . . ?
C14A C9A C2A S1A 172.30(9) . . . . ?
C14A C9A C2A N1A -4.31(16) . . . . ?
C14A C9A C10A C11A 0.05(17) . . . . ?
C3 C8 C7 C6 0.7(2) . . . . ?
C3 C4 C5 C6 0.5(2) . . . . ?
C1 N1 C2 S1 -29.79(17) . . . . ?
C1 N1 C2 C9 154.17(12) . . . . ?
C1 C3 C8 C7 177.05(12) . . . . ?
C1 C3 C4 C5 -177.67(11) . . . . ?
C14 C9 C2 S1 -172.52(9) . . . . ?
C14 C9 C2 N1 3.69(16) . . . . ?
C14 C9 C10 C11 0.33(17) . . . . ?
C14 C13 C12 N3 -178.85(11) . . . . ?
C14 C13 C12 C11 0.85(17) . . . . ?
C11A C12A C13A C14A -0.82(17) . . . . ?
C10A C9A C2A S1A -9.60(15) . . . . ?
C10A C9A C2A N1A 173.79(10) . . . . ?
C10A C9A C14A C13A 0.31(17) . . . . ?
C10 C9 C2 S1 9.00(16) . . . . ?
C10 C9 C2 N1 -174.79(11) . . . . ?
C10 C9 C14 C13 -0.72(17) . . . . ?
C10 C11 C12 N3 178.47(11) . . . . ?
C10 C11 C12 C13 -1.23(17) . . . . ?
C13A C12A C11A C10A 1.17(17) . . . . ?
C8 C3 C1 N1 -158.95(12) . . . . ?
C8 C3 C1 N2 23.47(18) . . . . ?
C8 C3 C4 C5 0.31(19) . . . . ?
C4 C3 C1 N1 19.01(17) . . . . ?
C4 C3 C1 N2 -158.57(12) . . . . ?
C4 C3 C8 C7 -0.92(19) . . . . ?
C8A C3A C4A C5A 0.07(18) . . . . ?
C8A C7A C6A C5A -0.3(2) . . . . ?
C4A C3A C8A C7A 1.03(18) . . . . ?
C4A C5A C6A C7A 1.4(2) . . . . ?
C15A N3A C12A C11A -10.91(17) . . . . ?
C15A N3A C12A C13A 169.54(11) . . . . ?
C16 N3 C12 C13 5.03(17) . . . . ?
C16 N3 C12 C11 -174.65(11) . . . . ?
C15 N3 C12 C13 -177.22(11) . . . . ?
C15 N3 C12 C11 3.09(17) . . . . ?
C16A N3A C12A C11A 173.70(11) . . . . ?
C16A N3A C12A C13A -5.85(17) . . . . ?
C7 C6 C5 C4 -0.7(2) . . . . ?
C5 C6 C7 C8 0.1(2) . . . . ?
